data_1008122
loop_
_publ_author_name
'Bourgault, M'
'Ducourant, B'
'Bonnet, B'
'Fourcade, R'

_publ_section_title
;
Structure cristalline de K~2~ S O~4~ (Sb F~3~)~2~
;
_journal_coden_ASTM JSSCBI
_journal_name_full 'Journal of Solid State Chemistry'
_journal_page_first 183
_journal_page_last 189
_journal_paper_doi 10.1016/0022-4596(81)90155-9
_journal_volume 36
_journal_year 1981
_chemical_formula_structural 'K2 S O4 (Sb F3)2'
_chemical_formula_sum 'F6 K2 O4 S Sb2'
_chemical_name_systematic 'Potassium sulfate bis(antimony fluoride)'
_space_group_IT_number 14
_symmetry_cell_setting monoclinic
_symmetry_Int_Tables_number 14
_symmetry_space_group_name_Hall '-P 2ybc'
_symmetry_space_group_name_H-M 'P 1 21/c 1'
_cell_angle_alpha 90
_cell_angle_beta 103.14
_cell_angle_gamma 90
_cell_formula_units_Z 4
_cell_length_a 9.225(2)
_cell_length_b 5.632(1)
_cell_length_c 19.3790(4)
_cell_volume 980.5
_exptl_crystal_density_meas 3.56
_refine_ls_R_factor_all 0.035
_cod_database_code 1008122

loop_
_symmetry_equiv_pos_as_xyz
x,y,z
-x,1/2+y,1/2-z
-x,-y,-z
x,1/2-y,1/2+z

loop_
_atom_site_aniso_label
_atom_site_aniso_U_11
_atom_site_aniso_U_12
_atom_site_aniso_U_13
_atom_site_aniso_U_22
_atom_site_aniso_U_23
_atom_site_aniso_U_33
Sb1 0.0097 0.0028 0.0125 0.0189 0.0011 0.0188
Sb2 0.0097 -0.0018 0.0159 0.0222 -0.0069 0.0209
S1 0.0087 0.0012 0.0118 0.0147 0.0031 0.0202
K1 0.0126 0.0015 0.0162 0.0211 0.0008 0.0279
K2 0.0103 0.0059 0.0207 0.0337 0.0069 0.0276
F1 0.0204 -0.0116 0.0035 0.0253 0.0139 0.0257
F2 0.0138 0.0048 -0.0025 0.0393 0.0009 0.036
F3 0.0192 -0.0004 0.0448 0.0187 0.0154 0.0324
F4 0.0182 -0.0338 -0.0102 0.0281 -0.0053 0.0338
F5 0.014 0.0024 0.0395 0.0278 -0.0199 0.0369
F6 0.0117 -0.0125 0.0154 0.023 0.0021 0.0365
O1 0.0117 -0.011 0.0255 0.0363 -0.0358 0.0681
O2 0.0224 -0.0416 0.0606 0.0539 -0.0785 0.057
O3 0.0248 -0.0445 0.0298 0.045 0.0297 0.036
O4 0.0086 -0.0138 0.0128 0.0232 -0.0062 0.032

loop_
_atom_site_label
_atom_site_type_symbol
_atom_site_symmetry_multiplicity
_atom_site_Wyckoff_symbol
_atom_site_fract_x
_atom_site_fract_y
_atom_site_fract_z
_atom_site_occupancy
_atom_site_attached_hydrogens
_atom_site_calc_flag
Sb1 Sb3+ 4 e 0.32310(8) 0.2414(1) 0.22201(3) 1. 0 d
Sb2 Sb3+ 4 e 0.18599(8) 0.2801(1) 0.99948(4) 1. 0 d
S1 S6+ 4 e 0.8697(3) 0.2621(5) 0.3779(1) 1. 0 d
K1 K1+ 4 e 0.8610(3) 0.2517(5) 0.1730(1) 1. 0 d
K2 K1+ 4 e 0.5196(3) 0.2517(5) 0.4251(1) 1. 0 d
F1 F1- 4 e 0.3625(9) 0.028(1) 0.3035(4) 1. 0 d
F2 F1- 4 e 0.3896(8) 0.215(1) 0.0548(4) 1. 0 d
F3 F1- 4 e 0.2393(9) 0.444(1) 0.4353(4) 1. 0 d
F4 F1- 4 e 0.4298(9) 0.472(1) 0.2912(4) 1. 0 d
F5 F1- 4 e 0.1481(8) 0.345(1) 0.2510(4) 1. 0 d
F6 F1- 4 e 0.7069(8) 0.480(1) 0.0425(4) 1. 0 d
O1 O2- 4 e 0.740(1) 0.112(2) 0.3564(6) 1. 0 d
O2 O2- 4 e 0.124(1) 0.934(2) 0.1778(5) 1. 0 d
O3 O2- 4 e 0.138(1) 0.880(2) 0.0562(5) 1. 0 d
O4 O2- 4 e 0.9942(9) 0.616(1) 0.1083(4) 1. 0 d

loop_
_atom_type_symbol
_atom_type_oxidation_number
Sb3+ 3.000
S6+ 6.000
K1+ 1.000
F1- -1.000
O2- -2.000
